data_2204274
loop_
_publ_author_name
' Graham Smith '
' Urs D. Wermuth '
' Peter C. Healy '

_publ_section_title
;
 A second crystal polymorph of anilinium picrate
;
_journal_issue 10
_journal_name_full 'Acta Crystallographica Section E'
_journal_page_first o1800
_journal_page_last o1803
_journal_paper_doi 10.1107/S1600536804022603
_journal_volume 60
_journal_year 2004
_chemical_formula_iupac 'C6 H8 N +, C6 H2 N3 O7 -'
_chemical_formula_moiety 'C6 H8 N +, C6 H2 N3 O7 -'
_chemical_formula_sum 'C12 H10 N4 O7'
_chemical_formula_weight 322.24
_chemical_name_common 'anilinium picrate: polymorph 2'
_chemical_name_systematic
;
anilinium 2,4,6-trinitrophenate
;
_chemical_temperature_decomposition 453.3(12)
_space_group_IT_number 14
_symmetry_cell_setting monoclinic
_symmetry_space_group_name_Hall '-P 2ybc'
_symmetry_space_group_name_H-M 'P 1 21/c 1'
_atom_sites_solution_hydrogens geom
_atom_sites_solution_primary direct
_atom_sites_solution_secondary difmap
_audit_creation_method 'SHELXL97 (Sheldrick, 1997)'
_cell_angle_alpha 90.00
_cell_angle_beta 92.96(3)
_cell_angle_gamma 90.00
_cell_formula_units_Z 4
_cell_length_a 13.064(7)
_cell_length_b 7.1007(17)
_cell_length_c 14.863(8)
_cell_measurement_reflns_used 25
_cell_measurement_temperature 298(2)
_cell_measurement_theta_max 17.0
_cell_measurement_theta_min 13.0
_cell_volume 1376.9(11)
_computing_cell_refinement
;
MSC/AFC Diffractometer Control Software
;
_computing_data_collection
;
MSC/AFC Diffractometer Control Software (Molecular Structure
Corporation, 1999)
;
_computing_data_reduction
;
TEXSAN for Windows (Molecular Structure Corporation, 1999)
;
_computing_molecular_graphics 'PLATON for Windows (Spek, 1999)'
_computing_publication_material 'PLATON for Windows'
_computing_structure_refinement 'SHELXL97 (Sheldrick, 1997)'
_computing_structure_solution 'SHELXS97 (Sheldrick, 1997)'
_diffrn_ambient_temperature 298(2)
_diffrn_measured_fraction_theta_full 0.998
_diffrn_measured_fraction_theta_max 0.998
_diffrn_measurement_device_type 'Rigaku AFC 7R '
_diffrn_measurement_method '\w--2\q '
_diffrn_radiation_monochromator 'graphite '
_diffrn_radiation_source 'Rigaku rotating anode'
_diffrn_radiation_type 'MoK\a '
_diffrn_radiation_wavelength 0.71069
_diffrn_reflns_av_R_equivalents 0.0231
_diffrn_reflns_av_sigmaI/netI 0.0986
_diffrn_reflns_limit_h_max 16
_diffrn_reflns_limit_h_min -16
_diffrn_reflns_limit_k_max 0
_diffrn_reflns_limit_k_min -9
_diffrn_reflns_limit_l_max 19
_diffrn_reflns_limit_l_min -7
_diffrn_reflns_number 3420
_diffrn_reflns_theta_full 27.51
_diffrn_reflns_theta_max 27.51
_diffrn_reflns_theta_min 2.74
_diffrn_standards_decay_% 0.58
_diffrn_standards_interval_time 150
_diffrn_standards_number 3
_exptl_absorpt_coefficient_mu 0.131
_exptl_absorpt_correction_type none
_exptl_crystal_colour ' yellow--brown '
_exptl_crystal_density_diffrn 1.554
_exptl_crystal_density_method 'not measured'
_exptl_crystal_description 'block '
_exptl_crystal_F_000 664
_exptl_crystal_size_max 0.40
_exptl_crystal_size_mid 0.34
_exptl_crystal_size_min 0.30
_refine_diff_density_max 0.235
_refine_diff_density_min -0.273
_refine_ls_extinction_method none
_refine_ls_goodness_of_fit_ref 0.921
_refine_ls_hydrogen_treatment mixed
_refine_ls_matrix_type full
_refine_ls_number_parameters 221
_refine_ls_number_reflns 3160
_refine_ls_number_restraints 0
_refine_ls_restrained_S_all 0.921
_refine_ls_R_factor_all 0.1680
_refine_ls_R_factor_gt 0.0531
_refine_ls_shift/su_max 0.023
_refine_ls_shift/su_mean 0.000
_refine_ls_structure_factor_coef Fsqd
_refine_ls_weighting_details 'calc w=1/[\s^2^(Fo^2^)+(0.1P)^2^+1.0338P] where P=(Fo^2^+2Fc^2^)/3'
_refine_ls_weighting_scheme calc
_refine_ls_wR_factor_gt 0.1494
_refine_ls_wR_factor_ref 0.2091
_reflns_number_gt 1417
_reflns_number_total 3160
_reflns_threshold_expression I>2\s(I)
_cod_data_source_file bt6521.cif
_cod_data_source_block I
_cod_depositor_comments
;
The following automatic conversions were performed:
'_symmetry_cell_setting' value 'monoclinic ' changed to 'monoclinic'
according to '/home/saulius/struct/CIF-dictionaries/cif_core.dic'
dictionary named 'cif_core.dic' version 2.4.1 from 2010-06-29.

Automatic conversion script
Id: cif_fix_enum 1527 2010-12-29 10:47:43Z saulius 

The following automatic conversions were performed:

'_chemical_melting_point' tag was changed to
'_chemical_temperature_decomposition' since the value had been given
as '452.1--454.5 (dec.)'. The value was changed to '453.3(12)' - the
average value was taken and precision was estimated.

Automatic conversion script
Id: cif_fix_values 1646 2011-03-28 12:23:43Z adriana 

The following automatic conversions were performed:

'_chemical_melting_point' tag was changed to
'_chemical_temperature_decomposition' since the value had been given
as '452.1--454.5 (dec.)'. The value was changed to '453.3(12)' - the
average value was taken and precision was
estimated.

'_symmetry_cell_setting' value 'monoclinic ' changed to
'monoclinic' according to
/home/saulius/struct/CIF-dictionaries/cif_core.dic dictionary named
'cif_core.dic' version 2.4.1 from 2010-06-29.

Automatic conversion script
Id: cif_fix_values 1715 2011-07-08 13:25:40Z adriana 
;
_cod_original_sg_symbol_H-M 'P 21/c'
_cod_database_code 2204274
_cod_database_fobs_code 2204274

loop_
_symmetry_equiv_pos_as_xyz
'x, y, z'
'-x, y+1/2, -z+1/2'
'-x, -y, -z'
'x, -y+1/2, z+1/2'

loop_
_atom_site_aniso_label
_atom_site_aniso_U_11
_atom_site_aniso_U_22
_atom_site_aniso_U_33
_atom_site_aniso_U_12
_atom_site_aniso_U_13
_atom_site_aniso_U_23
O1 0.0305(13) 0.0610(18) 0.0341(14) -0.0085(13) -0.0016(10) 0.0037(13)
O21 0.0572(19) 0.102(3) 0.0268(14) -0.0029(19) -0.0007(13) -0.0043(16)
O22 0.074(2) 0.090(3) 0.058(2) 0.008(2) 0.0207(17) -0.0298(19)
O41 0.0332(15) 0.117(3) 0.072(2) 0.0042(18) 0.0114(15) 0.003(2)
O42 0.0496(19) 0.144(4) 0.055(2) -0.006(2) -0.0161(15) -0.010(2)
O61 0.0520(16) 0.080(2) 0.0380(15) 0.0123(16) 0.0044(13) -0.0171(16)
O62 0.0373(16) 0.142(3) 0.0495(18) -0.021(2) 0.0152(14) -0.026(2)
N2 0.050(2) 0.062(2) 0.0306(17) -0.0100(19) 0.0088(15) -0.0105(17)
N4 0.0360(18) 0.082(3) 0.048(2) -0.0040(19) -0.0009(16) 0.007(2)
N6 0.0373(17) 0.055(2) 0.0298(16) 0.0044(16) 0.0024(13) -0.0021(15)
C1 0.0339(18) 0.0296(19) 0.0277(18) -0.0013(16) 0.0011(14) 0.0032(15)
C2 0.042(2) 0.040(2) 0.0230(17) -0.0045(17) 0.0033(14) -0.0016(16)
C3 0.0343(19) 0.043(2) 0.036(2) 0.0006(17) 0.0095(15) 0.0005(17)
C4 0.0267(17) 0.052(3) 0.038(2) -0.0016(17) -0.0021(15) 0.0044(18)
C5 0.0394(19) 0.042(2) 0.0235(16) -0.0017(18) 0.0007(14) 0.0026(16)
C6 0.0319(17) 0.035(2) 0.0271(17) 0.0021(16) 0.0038(14) 0.0005(15)
N11 0.0332(16) 0.060(2) 0.0369(17) 0.0078(16) 0.0016(13) -0.0073(16)
C11 0.0345(19) 0.037(2) 0.039(2) 0.0057(17) -0.0025(15) -0.0072(17)
C21 0.0322(19) 0.051(3) 0.045(2) 0.0019(18) 0.0050(17) -0.008(2)
C31 0.050(2) 0.051(3) 0.037(2) -0.004(2) 0.0071(17) -0.0020(19)
C41 0.048(2) 0.046(3) 0.050(2) 0.003(2) -0.0103(19) 0.000(2)
C51 0.0318(19) 0.046(3) 0.059(3) 0.0094(18) -0.0067(18) -0.009(2)
C61 0.0343(19) 0.043(2) 0.045(2) 0.0038(17) 0.0076(17) -0.0079(19)

loop_
_atom_site_label
_atom_site_fract_x
_atom_site_fract_y
_atom_site_fract_z
_atom_site_U_iso_or_equiv
_atom_site_thermal_displace_type
_atom_site_occupancy
_atom_site_type_symbol
O1 0.61340(18) -0.1336(4) 0.03204(16) 0.0420(9) Uani 1.000 O
O21 0.7103(2) -0.1255(5) -0.12369(18) 0.0621(13) Uani 1.000 O
O22 0.8459(3) -0.2973(5) -0.1071(2) 0.0734(14) Uani 1.000 O
O41 1.0813(2) -0.1194(6) 0.1366(2) 0.0738(13) Uani 1.000 O
O42 1.0232(2) -0.0121(7) 0.2594(2) 0.0835(16) Uani 1.000 O
O61 0.6681(2) 0.0615(5) 0.29062(18) 0.0566(10) Uani 1.000 O
O62 0.5608(2) -0.0869(6) 0.2035(2) 0.0758(13) Uani 1.000 O
N2 0.7816(3) -0.1928(5) -0.0776(2) 0.0473(11) Uani 1.000 N
N4 1.0108(3) -0.0707(6) 0.1828(2) 0.0554(13) Uani 1.000 N
N6 0.6466(2) -0.0278(5) 0.2216(2) 0.0407(10) Uani 1.000 N
C1 0.7022(3) -0.1152(5) 0.0678(2) 0.0304(11) Uani 1.000 C
C2 0.7925(3) -0.1445(5) 0.0176(2) 0.0349(11) Uani 1.000 C
C3 0.8910(3) -0.1356(6) 0.0543(2) 0.0375(11) Uani 1.000 C
C4 0.9065(3) -0.0822(6) 0.1434(2) 0.0390(13) Uani 1.000 C
C5 0.8261(3) -0.0435(6) 0.1960(2) 0.0350(11) Uani 1.000 C
C6 0.7272(3) -0.0636(5) 0.1603(2) 0.0313(10) Uani 1.000 C
N11 0.5818(2) 0.2897(5) 0.4279(2) 0.0434(10) Uani 1.000 N
C11 0.6347(3) 0.1973(6) 0.5058(2) 0.0370(11) Uani 1.000 C
C21 0.5804(3) 0.1503(6) 0.5790(3) 0.0426(14) Uani 1.000 C
C31 0.6333(3) 0.0723(6) 0.6534(3) 0.0458(14) Uani 1.000 C
C41 0.7385(3) 0.0503(6) 0.6544(3) 0.0484(14) Uani 1.000 C
C51 0.7914(3) 0.0986(6) 0.5800(3) 0.0459(15) Uani 1.000 C
C61 0.7392(3) 0.1715(6) 0.5045(3) 0.0406(11) Uani 1.000 C
H3 0.947500 -0.165400 0.019100 0.0460 Uiso 1.000 H
H5 0.838100 -0.002500 0.256500 0.0440 Uiso 1.000 H
H11A 0.587(5) 0.213(9) 0.376(4) 0.090(18) Uiso 1.000 H
H11B 0.614(4) 0.408(8) 0.414(3) 0.072(17) Uiso 1.000 H
H11C 0.513(5) 0.301(9) 0.438(4) 0.086(19) Uiso 1.000 H
H21 0.508400 0.169800 0.578600 0.0520 Uiso 1.000 H
H31 0.596900 0.034400 0.704200 0.0570 Uiso 1.000 H
H41 0.774800 0.001800 0.706800 0.0600 Uiso 1.000 H
H51 0.863800 0.082400 0.580400 0.0560 Uiso 1.000 H
H61 0.774900 0.202900 0.452300 0.0500 Uiso 1.000 H

loop_
_atom_type_symbol
_atom_type_description
_atom_type_scat_dispersion_real
_atom_type_scat_dispersion_imag
_atom_type_scat_source
C C 0.0033 0.0016 'International Tables Vol C Tables 4.2.6.8 and 6.1.1.4'
H H 0.0000 0.0000 'International Tables Vol C Tables 4.2.6.8 and 6.1.1.4'
N N 0.0061 0.0033 'International Tables Vol C Tables 4.2.6.8 and 6.1.1.4'
O O 0.0106 0.0060 'International Tables Vol C Tables 4.2.6.8 and 6.1.1.4'

loop_
_geom_angle_atom_site_label_1
_geom_angle_atom_site_label_2
_geom_angle_atom_site_label_3
_geom_angle
_geom_angle_publ_flag
O21 N2 O22 123.7(3) no
O21 N2 C2 119.0(3) no
O22 N2 C2 117.3(3) no
O41 N4 O42 123.6(4) no
O41 N4 C4 118.2(3) no
O42 N4 C4 118.2(3) no
O61 N6 O62 122.2(3) no
O61 N6 C6 118.3(3) no
O62 N6 C6 119.5(3) no
H11B N11 H11C 113(5) no
H11A N11 H11C 107(5) no
C11 N11 H11B 111(3) no
C11 N11 H11C 109(4) no
C11 N11 H11A 109(4) no
H11A N11 H11B 106(5) no
C2 C1 C6 112.2(3) no
O1 C1 C2 121.8(3) no
O1 C1 C6 126.0(3) no
N2 C2 C1 119.7(3) no
N2 C2 C3 116.1(3) no
C1 C2 C3 124.2(3) no
C2 C3 C4 118.8(3) no
C3 C4 C5 121.6(4) no
N4 C4 C3 119.2(3) no
N4 C4 C5 119.2(3) no
C4 C5 C6 119.4(3) no
N6 C6 C5 115.9(3) no
C1 C6 C5 123.7(3) no
N6 C6 C1 120.5(3) no
C4 C3 H3 120.59 no
C2 C3 H3 120.64 no
C4 C5 H5 120.51 no
C6 C5 H5 120.09 no
N11 C11 C21 119.5(3) no
N11 C11 C61 118.3(3) no
C21 C11 C61 122.2(4) no
C11 C21 C31 118.2(4) no
C21 C31 C41 120.5(4) no
C31 C41 C51 120.2(4) no
C41 C51 C61 119.9(4) no
C11 C61 C51 119.0(4) no
C11 C21 H21 120.81 no
C31 C21 H21 120.98 no
C21 C31 H31 119.74 no
C41 C31 H31 119.78 no
C31 C41 H41 120.07 no
C51 C41 H41 119.73 no
C41 C51 H51 120.28 no
C61 C51 H51 119.87 no
C11 C61 H61 120.49 no
C51 C61 H61 120.46 no

loop_
_geom_bond_atom_site_label_1
_geom_bond_atom_site_label_2
_geom_bond_distance
_geom_bond_publ_flag
O1 C1 1.258(5) no
O21 N2 1.224(5) no
O22 N2 1.219(5) no
O41 N4 1.227(5) no
O42 N4 1.215(5) no
O61 N6 1.226(4) no
O62 N6 1.214(4) no
N2 C2 1.456(4) no
N4 C4 1.457(5) no
N6 C6 1.450(5) no
N11 C11 1.472(5) no
N11 H11A 0.95(6) no
N11 H11C 0.92(7) no
N11 H11B 0.97(6) no
C1 C6 1.444(4) no
C1 C2 1.443(5) no
C2 C3 1.373(5) no
C3 C4 1.382(4) no
C4 C5 1.369(5) no
C5 C6 1.379(5) no
C3 H3 0.9504 no
C5 H5 0.9504 no
C11 C61 1.379(6) no
C11 C21 1.370(6) no
C21 C31 1.389(6) no
C31 C41 1.382(6) no
C41 C51 1.377(6) no
C51 C61 1.383(6) no
C21 H21 0.9505 no
C31 H31 0.9517 no
C41 H41 0.9549 no
C51 H51 0.9525 no
C61 H61 0.9521 no

loop_
_geom_hbond_atom_site_label_D
_geom_hbond_atom_site_label_H
_geom_hbond_atom_site_label_A
_geom_hbond_site_symmetry_A
_geom_hbond_distance_DH
_geom_hbond_distance_HA
_geom_hbond_distance_DA
_geom_hbond_angle_DHA
_geom_hbond_publ_flag
N11 H11A O61 . 0.95(6) 2.01(6) 2.881(5) 152(6) yes
N11 H11B O1 4_555 0.97(6) 2.38(5) 2.909(5) 114(3) yes
N11 H11B O21 4_555 0.97(6) 2.09(5) 3.037(5) 167(5) yes
N11 H11C O1 2_655 0.92(7) 1.79(7) 2.704(4) 169(6) yes
N11 H11C O62 2_655 0.92(7) 2.40(6) 2.771(4) 104(4) yes
C5 H5 O22 4_545 0.95 2.47 3.135(5) 127 yes
C31 H31 O62 3_656 0.95 2.56 3.394(5) 146 yes

loop_
_geom_torsion_atom_site_label_1
_geom_torsion_atom_site_label_2
_geom_torsion_atom_site_label_3
_geom_torsion_atom_site_label_4
_geom_torsion
_geom_torsion_publ_flag
O21 N2 C2 C1 34.6(5) no
O21 N2 C2 C3 -147.4(4) no
O22 N2 C2 C1 -146.4(4) no
O22 N2 C2 C3 31.6(5) no
O41 N4 C4 C3 -4.1(6) no
O41 N4 C4 C5 174.7(4) no
O42 N4 C4 C3 175.4(4) no
O42 N4 C4 C5 -5.9(6) no
O61 N6 C6 C1 -161.2(3) no
O61 N6 C6 C5 18.3(5) no
O62 N6 C6 C1 19.1(5) no
O62 N6 C6 C5 -161.5(4) no
O1 C1 C2 N2 1.3(5) no
C2 C1 C6 C5 0.4(5) no
C2 C1 C6 N6 179.9(4) no
C6 C1 C2 C3 3.6(5) no
O1 C1 C2 C3 -176.6(4) no
C6 C1 C2 N2 -178.4(3) no
O1 C1 C6 N6 0.1(6) no
O1 C1 C6 C5 -179.3(4) no
C1 C2 C3 C4 -4.9(6) no
N2 C2 C3 C4 177.2(4) no
C2 C3 C4 N4 -179.5(4) no
C2 C3 C4 C5 1.9(6) no
N4 C4 C5 C6 -176.7(4) no
C3 C4 C5 C6 2.0(6) no
C4 C5 C6 C1 -3.1(6) no
C4 C5 C6 N6 177.4(4) no
N11 C11 C21 C31 -176.7(4) no
C21 C11 C61 C51 -1.1(6) no
C61 C11 C21 C31 -0.7(6) no
N11 C11 C61 C51 174.9(4) no
C11 C21 C31 C41 2.6(6) no
C21 C31 C41 C51 -2.6(7) no
C31 C41 C51 C61 0.8(7) no
C41 C51 C61 C11 1.0(6) no

loop_
_cod_related_entry_id
_cod_related_entry_database
_cod_related_entry_code
1 ChemSpider 12244836
